data_7127427
loop_
_publ_author_name
'Gao, Yuan'
'Zhang, Mengfan'
'Wang, Chaoyu'
'Yang, Zhen'
'Huang, Xianqiang'
'Feng, Ruokun'
'Qi, Chenze'

_publ_section_title
;
 Cobalt(ii)-catalyzed hydroarylation of 1,3-diynes and internal alkynes
 with picolinamides promoted by alcohol.
;
_journal_issue 91
_journal_name_full 'Chemical communications (Cambridge, England)'
_journal_page_first 14231
_journal_page_last 14234
_journal_paper_doi 10.1039/d0cc05616b
_journal_volume 56
_journal_year 2020
_chemical_formula_sum 'C32 H23 N2 O'
_chemical_formula_weight 451.52
_space_group_crystal_system monoclinic
_space_group_IT_number 14
_space_group_name_Hall '-P 2yn'
_space_group_name_H-M_alt 'P 1 21/n 1'
_atom_sites_solution_hydrogens geom
_audit_creation_method SHELXL-2018/3
_audit_update_record
;
2020-08-02 deposited with the CCDC.	2020-10-19 downloaded from the CCDC.
;
_cell_angle_alpha 90
_cell_angle_beta 104.601(3)
_cell_angle_gamma 90
_cell_formula_units_Z 4
_cell_length_a 10.6041(11)
_cell_length_b 18.1154(19)
_cell_length_c 13.0961(16)
_cell_measurement_reflns_used 1849
_cell_measurement_temperature 298(2)
_cell_measurement_theta_max 21.069
_cell_measurement_theta_min 2.484
_cell_volume 2434.5(5)
_computing_structure_refinement 'SHELXL-2018/3 (Sheldrick, 2018)'
_diffrn_ambient_temperature 298(2)
_diffrn_measured_fraction_theta_full 0.997
_diffrn_measured_fraction_theta_max 0.997
_diffrn_measurement_device_type 'CCD area detector'
_diffrn_measurement_method 'phi and omega scans'
_diffrn_radiation_type MoK\a
_diffrn_radiation_wavelength 0.71073
_diffrn_reflns_av_R_equivalents 0.0640
_diffrn_reflns_av_unetI/netI 0.1297
_diffrn_reflns_Laue_measured_fraction_full 0.997
_diffrn_reflns_Laue_measured_fraction_max 0.997
_diffrn_reflns_limit_h_max 12
_diffrn_reflns_limit_h_min -12
_diffrn_reflns_limit_k_max 21
_diffrn_reflns_limit_k_min -21
_diffrn_reflns_limit_l_max 15
_diffrn_reflns_limit_l_min -11
_diffrn_reflns_number 11947
_diffrn_reflns_point_group_measured_fraction_full 0.997
_diffrn_reflns_point_group_measured_fraction_max 0.997
_diffrn_reflns_theta_full 25.019
_diffrn_reflns_theta_max 25.019
_diffrn_reflns_theta_min 2.486
_exptl_absorpt_coefficient_mu 0.075
_exptl_absorpt_correction_T_max 0.986
_exptl_absorpt_correction_T_min 0.984
_exptl_absorpt_correction_type multi-scan
_exptl_absorpt_process_details sadabs
_exptl_crystal_colour colourless
_exptl_crystal_density_diffrn 1.232
_exptl_crystal_description block
_exptl_crystal_F_000 948
_exptl_crystal_size_max 0.210
_exptl_crystal_size_mid 0.190
_exptl_crystal_size_min 0.180
_refine_diff_density_max 0.487
_refine_diff_density_min -0.208
_refine_diff_density_rms 0.044
_refine_ls_extinction_method none
_refine_ls_goodness_of_fit_ref 1.038
_refine_ls_hydrogen_treatment constr
_refine_ls_matrix_type full
_refine_ls_number_parameters 316
_refine_ls_number_reflns 4289
_refine_ls_number_restraints 1
_refine_ls_restrained_S_all 1.050
_refine_ls_R_factor_all 0.1572
_refine_ls_R_factor_gt 0.0635
_refine_ls_shift/su_max 0.000
_refine_ls_shift/su_mean 0.000
_refine_ls_structure_factor_coef Fsqd
_refine_ls_weighting_details 'w=1/[\s^2^(Fo^2^)+1.0177P] where P=(Fo^2^+2Fc^2^)/3'
_refine_ls_weighting_scheme calc
_refine_ls_wR_factor_gt 0.1523
_refine_ls_wR_factor_ref 0.1926
_reflns_Friedel_coverage 0.000
_reflns_number_gt 2022
_reflns_number_total 4289
_reflns_threshold_expression 'I > 2\s(I)'
_cod_data_source_file d0cc05616b4.cif
_cod_data_source_block 190426c
_cod_depositor_comments 'Adding full bibliography for 7127425--7127427.cif.'
_cod_original_sg_symbol_H-M 'P 21/n'
_cod_database_code 7127427
_shelx_shelxl_version_number 2018/3
_shelx_space_group_comment
;
The symmetry employed for this shelxl refinement is uniquely defined
by the following loop, which should always be used as a source of
symmetry information in preference to the above space-group names.
They are only intended as comments.
;
_shelx_estimated_absorpt_t_min 0.985
_shelx_estimated_absorpt_t_max 0.987

loop_
_space_group_symop_operation_xyz
'x, y, z'
'-x+1/2, y+1/2, -z+1/2'
'-x, -y, -z'
'x-1/2, -y-1/2, z-1/2'

loop_
_atom_site_label
_atom_site_type_symbol
_atom_site_fract_x
_atom_site_fract_y
_atom_site_fract_z
_atom_site_U_iso_or_equiv
_atom_site_adp_type
_atom_site_occupancy
_atom_site_site_symmetry_order
_atom_site_calc_flag
_atom_site_refinement_flags_posn
_atom_site_refinement_flags_adp
_atom_site_refinement_flags_occupancy
_atom_site_disorder_assembly
_atom_site_disorder_group
N1 N 0.3952(3) 0.09602(14) 0.8321(2) 0.0489(7) Uani 1 1 d . . . . .
N2 N 0.3188(3) -0.01487(15) 0.9353(2) 0.0538(8) Uani 1 1 d . . . . .
O1 O 0.3070(3) 0.03832(16) 0.6743(2) 0.0999(11) Uani 1 1 d . . . . .
C1 C 0.4592(3) 0.15763(18) 0.7987(3) 0.0488(9) Uani 1 1 d . . . . .
C2 C 0.4828(4) 0.1596(2) 0.7000(3) 0.0674(11) Uani 1 1 d . . . . .
H2 H 0.447021 0.123592 0.650482 0.081 Uiso 1 1 calc R U . . .
C3 C 0.5604(4) 0.2155(3) 0.6740(4) 0.0825(14) Uani 1 1 d . . . . .
H3 H 0.573591 0.217046 0.606460 0.099 Uiso 1 1 calc R U . . .
C4 C 0.6160(4) 0.2669(2) 0.7449(4) 0.0722(12) Uani 1 1 d . . . . .
H4 H 0.671321 0.301847 0.727376 0.087 Uiso 1 1 calc R U . . .
C5 C 0.5915(3) 0.2684(2) 0.8447(3) 0.0582(10) Uani 1 1 d . . . . .
C6 C 0.5056(3) 0.21558(17) 0.8729(3) 0.0447(9) Uani 1 1 d . . . . .
C7 C 0.4772(3) 0.22371(18) 0.9735(3) 0.0484(9) Uani 1 1 d . . . . .
C8 C 0.5410(4) 0.2770(2) 1.0420(3) 0.0647(11) Uani 1 1 d . . . . .
H8 H 0.523523 0.280889 1.107880 0.078 Uiso 1 1 calc R U . . .
C9 C 0.6311(4) 0.3257(2) 1.0168(4) 0.0768(13) Uani 1 1 d . . . . .
H9 H 0.675305 0.359927 1.065807 0.092 Uiso 1 1 calc R U . . .
C10 C 0.6522(4) 0.3215(2) 0.9196(4) 0.0755(13) Uani 1 1 d . . . . .
H10 H 0.709120 0.355140 0.901243 0.091 Uiso 1 1 calc R U . . .
C11 C 0.3765(3) 0.18018(17) 1.0100(3) 0.0452(8) Uani 1 1 d . . . . .
C12 C 0.2386(3) 0.19386(19) 0.9562(3) 0.0466(9) Uani 1 1 d . . . . .
C13 C 0.2021(4) 0.2615(2) 0.9083(3) 0.0626(11) Uani 1 1 d . . . . .
H13 H 0.265505 0.297250 0.909887 0.075 Uiso 1 1 calc R U . . .
C14 C 0.0740(5) 0.2772(3) 0.8583(4) 0.0860(14) Uani 1 1 d . . . . .
H14 H 0.051376 0.323561 0.828731 0.103 Uiso 1 1 calc R U . . .
C15 C -0.0191(4) 0.2244(3) 0.8526(4) 0.0898(15) Uani 1 1 d . . . . .
H15 H -0.105279 0.234297 0.817834 0.108 Uiso 1 1 calc R U . . .
C16 C 0.0144(4) 0.1569(3) 0.8979(4) 0.0835(14) Uani 1 1 d . . . . .
H16 H -0.049480 0.121092 0.893552 0.100 Uiso 1 1 calc R U . . .
C17 C 0.1417(4) 0.1412(2) 0.9501(3) 0.0662(11) Uani 1 1 d . . . . .
H17 H 0.162677 0.095190 0.981318 0.079 Uiso 1 1 calc R U . . .
C18 C 0.4198(3) 0.13615(18) 1.0945(3) 0.0516(9) Uani 1 1 d . . . . .
H18 H 0.509920 0.132379 1.117972 0.062 Uiso 1 1 calc R U . . .
C19 C 0.3490(4) 0.09478(19) 1.1530(3) 0.0559(10) Uani 1 1 d D . . . .
C20 C 0.3023(4) 0.05830(19) 1.2108(3) 0.0611(11) Uani 1 1 d D . . . .
C21 C 0.2476(4) 0.01754(19) 1.2824(3) 0.0561(10) Uani 1 1 d . . . . .
C22 C 0.1149(5) 0.0078(2) 1.2653(4) 0.0789(13) Uani 1 1 d . . . . .
H22 H 0.058909 0.025596 1.203788 0.095 Uiso 1 1 calc R U . . .
C23 C 0.0648(5) -0.0284(3) 1.3393(4) 0.0924(15) Uani 1 1 d . . . . .
H23 H -0.024702 -0.035270 1.326648 0.111 Uiso 1 1 calc R U . . .
C24 C 0.1438(5) -0.0539(2) 1.4292(4) 0.0879(14) Uani 1 1 d . . . . .
H24 H 0.108927 -0.077704 1.478739 0.105 Uiso 1 1 calc R U . . .
C25 C 0.2761(5) -0.0446(3) 1.4479(4) 0.0908(14) Uani 1 1 d . . . . .
H25 H 0.331116 -0.062541 1.509791 0.109 Uiso 1 1 calc R U . . .
C26 C 0.3274(4) -0.0086(2) 1.3747(4) 0.0762(12) Uani 1 1 d . . . . .
H26 H 0.417047 -0.001880 1.388117 0.091 Uiso 1 1 calc R U . . .
C27 C 0.3321(4) 0.04112(19) 0.7705(3) 0.0555(10) Uani 1 1 d . . . . .
C28 C 0.2913(3) -0.02092(18) 0.8305(3) 0.0488(9) Uani 1 1 d . . . . .
C29 C 0.2303(4) -0.0821(2) 0.7769(3) 0.0686(11) Uani 1 1 d . . . . .
H29 H 0.212341 -0.084641 0.703745 0.082 Uiso 1 1 calc R U . . .
C30 C 0.1967(4) -0.1395(2) 0.8343(4) 0.0733(12) Uani 1 1 d . . . . .
H30 H 0.156755 -0.181634 0.800414 0.088 Uiso 1 1 calc R U . . .
C31 C 0.2231(4) -0.1335(2) 0.9419(4) 0.0677(12) Uani 1 1 d . . . . .
H31 H 0.200400 -0.171163 0.982085 0.081 Uiso 1 1 calc R U . . .
C32 C 0.2836(4) -0.0707(2) 0.9894(3) 0.0646(11) Uani 1 1 d . . . . .
H32 H 0.300875 -0.066791 1.062381 0.078 Uiso 1 1 calc R U . . .

loop_
_atom_site_aniso_label
_atom_site_aniso_U_11
_atom_site_aniso_U_22
_atom_site_aniso_U_33
_atom_site_aniso_U_23
_atom_site_aniso_U_13
_atom_site_aniso_U_12
N1 0.0507(17) 0.0413(15) 0.056(2) -0.0059(15) 0.0162(15) -0.0040(14)
N2 0.0610(19) 0.0440(17) 0.056(2) -0.0025(16) 0.0145(17) -0.0003(14)
O1 0.151(3) 0.085(2) 0.046(2) -0.0010(16) -0.007(2) -0.0286(19)
C1 0.045(2) 0.048(2) 0.055(2) 0.0062(18) 0.0157(19) 0.0072(17)
C2 0.076(3) 0.077(3) 0.055(3) 0.005(2) 0.028(2) 0.004(2)
C3 0.088(3) 0.094(3) 0.080(4) 0.027(3) 0.048(3) 0.012(3)
C4 0.058(3) 0.075(3) 0.091(4) 0.024(3) 0.032(3) 0.001(2)
C5 0.047(2) 0.054(2) 0.073(3) 0.017(2) 0.013(2) 0.0030(19)
C6 0.0391(19) 0.0425(19) 0.052(2) 0.0102(17) 0.0098(18) 0.0043(16)
C7 0.046(2) 0.0396(19) 0.055(2) 0.0046(18) 0.0044(19) -0.0004(16)
C8 0.069(3) 0.054(2) 0.069(3) -0.006(2) 0.011(2) -0.001(2)
C9 0.071(3) 0.052(2) 0.097(4) -0.003(2) 0.002(3) -0.014(2)
C10 0.059(3) 0.056(3) 0.107(4) 0.019(3) 0.013(3) -0.010(2)
C11 0.049(2) 0.0437(19) 0.041(2) -0.0030(17) 0.0083(18) 0.0064(16)
C12 0.046(2) 0.054(2) 0.041(2) -0.0037(17) 0.0138(18) 0.0043(18)
C13 0.057(2) 0.071(3) 0.059(3) 0.012(2) 0.012(2) 0.012(2)
C14 0.071(3) 0.107(4) 0.074(3) 0.028(3) 0.009(3) 0.027(3)
C15 0.050(3) 0.139(5) 0.073(3) 0.000(3) 0.003(2) 0.021(3)
C16 0.053(3) 0.106(4) 0.094(4) -0.017(3) 0.023(3) -0.003(3)
C17 0.050(2) 0.069(3) 0.083(3) -0.006(2) 0.023(2) 0.003(2)
C18 0.054(2) 0.050(2) 0.052(2) -0.0028(19) 0.0138(19) 0.0062(18)
C19 0.069(2) 0.053(2) 0.047(2) 0.0018(19) 0.018(2) 0.008(2)
C20 0.079(3) 0.050(2) 0.058(3) 0.000(2) 0.027(2) 0.011(2)
C21 0.072(3) 0.049(2) 0.052(3) -0.0057(19) 0.024(2) -0.001(2)
C22 0.086(3) 0.073(3) 0.073(3) 0.015(2) 0.011(3) -0.009(2)
C23 0.073(3) 0.103(4) 0.100(4) 0.021(3) 0.020(3) -0.022(3)
C24 0.105(4) 0.086(3) 0.081(4) 0.013(3) 0.039(3) -0.013(3)
C25 0.101(4) 0.097(3) 0.073(3) 0.029(3) 0.021(3) -0.004(3)
C26 0.080(3) 0.080(3) 0.071(3) 0.016(3) 0.023(3) 0.001(2)
C27 0.063(2) 0.052(2) 0.046(3) -0.002(2) 0.005(2) 0.0002(19)
C28 0.047(2) 0.043(2) 0.054(2) -0.0071(18) 0.0068(19) 0.0026(16)
C29 0.066(3) 0.062(3) 0.067(3) -0.012(2) -0.003(2) -0.003(2)
C30 0.060(3) 0.054(3) 0.100(4) -0.006(3) 0.009(3) -0.012(2)
C31 0.065(3) 0.048(2) 0.094(4) 0.007(2) 0.027(3) 0.000(2)
C32 0.075(3) 0.054(2) 0.070(3) 0.001(2) 0.027(2) 0.001(2)

loop_
_atom_type_symbol
_atom_type_description
_atom_type_scat_dispersion_real
_atom_type_scat_dispersion_imag
_atom_type_scat_source
C C 0.0033 0.0016 'International Tables Vol C Tables 4.2.6.8 and 6.1.1.4'
H H 0.0000 0.0000 'International Tables Vol C Tables 4.2.6.8 and 6.1.1.4'
N N 0.0061 0.0033 'International Tables Vol C Tables 4.2.6.8 and 6.1.1.4'
O O 0.0106 0.0060 'International Tables Vol C Tables 4.2.6.8 and 6.1.1.4'

loop_
_geom_angle_atom_site_label_1
_geom_angle_atom_site_label_2
_geom_angle_atom_site_label_3
_geom_angle
_geom_angle_site_symmetry_1
_geom_angle_site_symmetry_3
_geom_angle_publ_flag
C27 N1 C1 126.5(3) . . ?
C28 N2 C32 117.6(3) . . ?
C2 C1 N1 121.2(3) . . ?
C2 C1 C6 120.4(3) . . ?
N1 C1 C6 118.3(3) . . ?
C1 C2 C3 120.2(4) . . ?
C4 C3 C2 121.1(4) . . ?
C3 C4 C5 120.6(4) . . ?
C4 C5 C10 120.3(4) . . ?
C4 C5 C6 120.6(4) . . ?
C10 C5 C6 119.1(4) . . ?
C1 C6 C7 125.7(3) . . ?
C1 C6 C5 116.6(3) . . ?
C7 C6 C5 117.6(3) . . ?
C8 C7 C6 119.3(3) . . ?
C8 C7 C11 115.8(3) . . ?
C6 C7 C11 124.8(3) . . ?
C7 C8 C9 122.8(4) . . ?
C10 C9 C8 118.2(4) . . ?
C9 C10 C5 122.6(4) . . ?
C18 C11 C12 125.7(3) . . ?
C18 C11 C7 116.8(3) . . ?
C12 C11 C7 117.3(3) . . ?
C13 C12 C17 117.5(3) . . ?
C13 C12 C11 119.7(3) . . ?
C17 C12 C11 122.8(3) . . ?
C14 C13 C12 121.8(4) . . ?
C15 C14 C13 119.6(4) . . ?
C14 C15 C16 119.9(4) . . ?
C15 C16 C17 121.0(4) . . ?
C16 C17 C12 120.2(4) . . ?
C11 C18 C19 129.8(3) . . ?
C20 C19 C18 172.5(4) . . ?
C19 C20 C21 177.6(4) . . ?
C26 C21 C22 118.4(4) . . ?
C26 C21 C20 119.7(4) . . ?
C22 C21 C20 121.8(4) . . ?
C21 C22 C23 120.3(4) . . ?
C24 C23 C22 120.8(4) . . ?
C23 C24 C25 119.9(4) . . ?
C24 C25 C26 119.9(5) . . ?
C21 C26 C25 120.8(4) . . ?
O1 C27 N1 126.5(4) . . ?
O1 C27 C28 119.6(3) . . ?
N1 C27 C28 113.9(3) . . ?
N2 C28 C29 122.8(3) . . ?
N2 C28 C27 117.5(3) . . ?
C29 C28 C27 119.7(4) . . ?
C30 C29 C28 118.6(4) . . ?
C31 C30 C29 119.1(4) . . ?
C30 C31 C32 118.8(4) . . ?
N2 C32 C31 123.1(4) . . ?

loop_
_geom_bond_atom_site_label_1
_geom_bond_atom_site_label_2
_geom_bond_distance
_geom_bond_site_symmetry_2
_geom_bond_publ_flag
N1 C27 1.348(4) . ?
N1 C1 1.431(4) . ?
N2 C28 1.334(4) . ?
N2 C32 1.340(4) . ?
O1 C27 1.221(4) . ?
C1 C2 1.378(5) . ?
C1 C6 1.431(4) . ?
C2 C3 1.401(5) . ?
C3 C4 1.342(6) . ?
C4 C5 1.396(5) . ?
C5 C10 1.408(6) . ?
C5 C6 1.432(4) . ?
C6 C7 1.431(5) . ?
C7 C8 1.374(5) . ?
C7 C11 1.500(4) . ?
C8 C9 1.399(5) . ?
C9 C10 1.350(6) . ?
C11 C18 1.347(4) . ?
C11 C12 1.475(5) . ?
C12 C13 1.387(5) . ?
C12 C17 1.390(5) . ?
C13 C14 1.380(5) . ?
C14 C15 1.363(6) . ?
C15 C16 1.366(6) . ?
C16 C17 1.380(5) . ?
C18 C19 1.414(5) . ?
C19 C20 1.202(4) . ?
C20 C21 1.426(5) . ?
C21 C26 1.374(5) . ?
C21 C22 1.380(5) . ?
C22 C23 1.382(6) . ?
C23 C24 1.343(6) . ?
C24 C25 1.372(6) . ?
C25 C26 1.379(6) . ?
C27 C28 1.496(5) . ?
C28 C29 1.382(5) . ?
C29 C30 1.381(5) . ?
C30 C31 1.369(6) . ?
C31 C32 1.375(5) . ?

loop_
_geom_hbond_atom_site_label_D
_geom_hbond_atom_site_label_H
_geom_hbond_atom_site_label_A
_geom_hbond_distance_DH
_geom_hbond_distance_HA
_geom_hbond_distance_DA
_geom_hbond_angle_DHA
_geom_hbond_site_symmetry_A
_geom_hbond_publ_flag
C2 H2 O1 0.93 2.22 2.845(5) 124.0 . yes
C2 H2 O1 0.93 2.22 2.845(5) 124.0 . yes
C2 H2 O1 0.93 2.22 2.845(5) 124.0 . yes
C2 H2 O1 0.93 2.22 2.845(5) 124.0 . yes
C2 H2 O1 0.93 2.22 2.845(5) 124.0 . yes
C2 H2 O1 0.93 2.22 2.845(5) 124.0 . yes
C2 H2 O1 0.93 2.22 2.845(5) 124.0 . yes
